data_2214695
loop_
_publ_author_name
'Guang Liang'
'Ji-Lai Tian'
'Cheng-Guang Zhao'
'Xiao-Kun Li'

_publ_section_title
;
 (2<i>E</i>,5<i>E</i>)-2,5-Bis(2-bromobenzylidene)cyclopentanone
;
_journal_coeditor_code HB2485
_journal_issue 8
_journal_name_full 'Acta Crystallographica Section E'
_journal_page_first o3630
_journal_page_last o3630
_journal_paper_doi 10.1107/S1600536807036185
_journal_volume 63
_journal_year 2007
_chemical_formula_iupac 'C19 H14 Br2 O'
_chemical_formula_moiety 'C19 H14 Br2 O'
_chemical_formula_sum 'C19 H14 Br2 O'
_chemical_formula_weight 418.12
_chemical_name_systematic
;
(2E,5E)-2,5-Bis(2-bromobenzylidene)cyclopentanone
;
_space_group_IT_number 14
_symmetry_cell_setting monoclinic
_symmetry_space_group_name_Hall '-P 2ybc'
_symmetry_space_group_name_H-M 'P 1 21/c 1'
_atom_sites_solution_hydrogens geom
_atom_sites_solution_primary direct
_atom_sites_solution_secondary difmap
_audit_creation_method SHELXL97
_cell_angle_alpha 90.00
_cell_angle_beta 93.119(2)
_cell_angle_gamma 90.00
_cell_formula_units_Z 4
_cell_length_a 8.6504(8)
_cell_length_b 8.4789(8)
_cell_length_c 22.126(2)
_cell_measurement_reflns_used 2746
_cell_measurement_temperature 298(2)
_cell_measurement_theta_max 24.82
_cell_measurement_theta_min 2.48
_cell_volume 1620.4(3)
_computing_cell_refinement 'SAINT (Bruker, 2002)'
_computing_data_collection 'SMART (Bruker, 2002)'
_computing_data_reduction SAINT
_computing_molecular_graphics 'SHELXTL (Bruker, 2002)'
_computing_publication_material SHELXL97
_computing_structure_refinement 'SHELXL97 (Sheldrick, 1997)'
_computing_structure_solution 'SHELXS97 (Sheldrick, 1997)'
_diffrn_ambient_temperature 298(2)
_diffrn_measured_fraction_theta_full 0.998
_diffrn_measured_fraction_theta_max 0.998
_diffrn_measurement_device_type 'Bruker APEX CCD area-detector'
_diffrn_measurement_method '\f and \w'
_diffrn_radiation_monochromator graphite
_diffrn_radiation_source 'fine-focus sealed tube'
_diffrn_radiation_type MoK\a
_diffrn_radiation_wavelength 0.71073
_diffrn_reflns_av_R_equivalents 0.0242
_diffrn_reflns_av_sigmaI/netI 0.0317
_diffrn_reflns_limit_h_max 10
_diffrn_reflns_limit_h_min -10
_diffrn_reflns_limit_k_max 9
_diffrn_reflns_limit_k_min -10
_diffrn_reflns_limit_l_max 21
_diffrn_reflns_limit_l_min -26
_diffrn_reflns_number 8202
_diffrn_reflns_theta_full 25.01
_diffrn_reflns_theta_max 25.01
_diffrn_reflns_theta_min 1.84
_diffrn_standards_number 0
_exptl_absorpt_coefficient_mu 5.001
_exptl_absorpt_correction_T_max 0.391
_exptl_absorpt_correction_T_min 0.309
_exptl_absorpt_correction_type multi-scan
_exptl_absorpt_process_details '(SADABS; Bruker, 2002)'
_exptl_crystal_colour colourless
_exptl_crystal_density_diffrn 1.714
_exptl_crystal_density_method 'not measured'
_exptl_crystal_description block
_exptl_crystal_F_000 824
_exptl_crystal_size_max 0.33
_exptl_crystal_size_mid 0.20
_exptl_crystal_size_min 0.19
_refine_diff_density_max 0.692
_refine_diff_density_min -0.964
_refine_ls_extinction_method none
_refine_ls_goodness_of_fit_ref 1.040
_refine_ls_hydrogen_treatment constr
_refine_ls_matrix_type full
_refine_ls_number_parameters 199
_refine_ls_number_reflns 2857
_refine_ls_number_restraints 0
_refine_ls_restrained_S_all 1.040
_refine_ls_R_factor_all 0.0485
_refine_ls_R_factor_gt 0.0369
_refine_ls_shift/su_max 0.001
_refine_ls_shift/su_mean 0.000
_refine_ls_structure_factor_coef Fsqd
_refine_ls_weighting_details 'calc w = 1/[\s^2^(Fo^2^)+(0.0424P)^2^+1.7145P] where P=(Fo^2^+2Fc^2^)/3'
_refine_ls_weighting_scheme calc
_refine_ls_wR_factor_gt 0.0899
_refine_ls_wR_factor_ref 0.0953
_reflns_number_gt 2292
_reflns_number_total 2857
_reflns_threshold_expression I>2\s(I)
_cod_data_source_file hb2485.cif
_cod_data_source_block I
_cod_original_cell_volume 1620.5(3)
_cod_original_sg_symbol_H-M 'P 21/c'
_cod_database_code 2214695
_cod_database_fobs_code 2214695

loop_
_symmetry_equiv_pos_as_xyz
'x, y, z'
'-x, y+1/2, -z+1/2'
'-x, -y, -z'
'x, -y-1/2, z-1/2'

loop_
_atom_site_type_symbol
_atom_site_label
_atom_site_fract_x
_atom_site_fract_y
_atom_site_fract_z
_atom_site_U_iso_or_equiv
_atom_site_adp_type
_atom_site_calc_flag
_atom_site_refinement_flags
_atom_site_occupancy
Br Br1 0.33176(5) 0.34999(5) 1.049559(18) 0.05462(16) Uani d . 1
Br Br2 1.11065(5) 0.18597(7) 0.77243(3) 0.0767(2) Uani d . 1
O O1 0.6144(3) 0.3500(3) 0.86877(12) 0.0550(7) Uani d . 1
C C1 0.2692(4) 0.1396(4) 1.02839(17) 0.0432(8) Uani d . 1
C C2 0.3168(4) 0.0684(4) 0.97524(16) 0.0410(8) Uani d . 1
C C3 0.2662(4) -0.0868(5) 0.96568(17) 0.0505(9) Uani d . 1
H H3 0.2942 -0.1396 0.9311 0.061 Uiso calc R 1
C C4 0.1760(5) -0.1643(5) 1.00582(19) 0.0575(11) Uani d . 1
H H4 0.1448 -0.2677 0.9982 0.069 Uiso calc R 1
C C5 0.1322(5) -0.0883(5) 1.05707(19) 0.0565(11) Uani d . 1
H H5 0.0708 -0.1403 1.0840 0.068 Uiso calc R 1
C C6 0.1786(4) 0.0636(5) 1.06871(17) 0.0501(10) Uani d . 1
H H6 0.1494 0.1150 1.1034 0.060 Uiso calc R 1
C C7 0.4145(4) 0.1517(4) 0.93415(16) 0.0421(8) Uani d . 1
H H7 0.4464 0.2509 0.9477 0.050 Uiso calc R 1
C C8 0.4664(4) 0.1114(4) 0.88048(16) 0.0389(8) Uani d . 1
C C9 0.5734(4) 0.2199(4) 0.85095(15) 0.0395(8) Uani d . 1
C C10 0.6236(4) 0.1421(4) 0.79538(15) 0.0370(8) Uani d . 1
C C11 0.5245(5) -0.0008(5) 0.78286(17) 0.0502(9) Uani d . 1
H H11A 0.5873 -0.0898 0.7717 0.060 Uiso calc R 1
H H11B 0.4477 0.0199 0.7502 0.060 Uiso calc R 1
C C12 0.4453(4) -0.0347(4) 0.84245(16) 0.0431(8) Uani d . 1
H H12A 0.3362 -0.0569 0.8343 0.052 Uiso calc R 1
H H12B 0.4931 -0.1248 0.8630 0.052 Uiso calc R 1
C C13 0.7469(4) 0.1931(4) 0.76776(16) 0.0405(8) Uani d . 1
H H13 0.7969 0.2809 0.7847 0.049 Uiso calc R 1
C C14 0.8131(4) 0.1269(4) 0.71370(16) 0.0398(8) Uani d . 1
C C15 0.9727(4) 0.1184(4) 0.70760(18) 0.0479(9) Uani d . 1
C C16 1.0353(5) 0.0583(5) 0.6568(2) 0.0603(11) Uani d . 1
H H16 1.1422 0.0531 0.6542 0.072 Uiso calc R 1
C C17 0.9385(6) 0.0059(5) 0.6099(2) 0.0696(14) Uani d . 1
H H17 0.9801 -0.0346 0.5752 0.083 Uiso calc R 1
C C18 0.7796(6) 0.0129(5) 0.61369(19) 0.0634(12) Uani d . 1
H H18 0.7143 -0.0213 0.5815 0.076 Uiso calc R 1
C C19 0.7185(5) 0.0710(5) 0.66541(16) 0.0504(10) Uani d . 1
H H19 0.6116 0.0730 0.6682 0.060 Uiso calc R 1

loop_
_atom_site_aniso_label
_atom_site_aniso_U_11
_atom_site_aniso_U_22
_atom_site_aniso_U_33
_atom_site_aniso_U_12
_atom_site_aniso_U_13
_atom_site_aniso_U_23
Br1 0.0688(3) 0.0473(2) 0.0492(2) 0.00208(19) 0.01663(19) -0.00735(18)
Br2 0.0447(3) 0.0869(4) 0.0983(4) 0.0006(2) 0.0019(2) -0.0170(3)
O1 0.0654(18) 0.0410(16) 0.0605(17) -0.0107(13) 0.0218(14) -0.0135(13)
C1 0.0397(19) 0.044(2) 0.046(2) 0.0049(17) 0.0023(16) -0.0012(16)
C2 0.0358(19) 0.045(2) 0.0428(19) 0.0014(16) 0.0020(15) 0.0018(16)
C3 0.052(2) 0.052(2) 0.048(2) -0.005(2) 0.0111(18) -0.0045(18)
C4 0.060(3) 0.055(3) 0.059(3) -0.012(2) 0.008(2) -0.002(2)
C5 0.047(2) 0.064(3) 0.060(3) -0.009(2) 0.0128(19) 0.014(2)
C6 0.044(2) 0.061(3) 0.046(2) 0.0028(19) 0.0086(17) 0.0020(19)
C7 0.0402(19) 0.0360(19) 0.050(2) 0.0002(16) 0.0062(16) -0.0028(16)
C8 0.0357(18) 0.0379(19) 0.043(2) 0.0024(15) 0.0042(15) -0.0032(15)
C9 0.0398(19) 0.039(2) 0.0397(19) 0.0021(16) 0.0039(15) -0.0032(16)
C10 0.0344(18) 0.0375(19) 0.0394(18) 0.0031(15) 0.0039(14) -0.0026(15)
C11 0.050(2) 0.050(2) 0.051(2) -0.0075(19) 0.0114(17) -0.0139(18)
C12 0.043(2) 0.042(2) 0.045(2) -0.0052(16) 0.0040(16) -0.0075(16)
C13 0.043(2) 0.0348(19) 0.0439(19) 0.0020(16) 0.0032(16) -0.0042(15)
C14 0.044(2) 0.0315(18) 0.045(2) 0.0043(16) 0.0082(16) 0.0014(15)
C15 0.048(2) 0.037(2) 0.060(2) 0.0021(17) 0.0161(18) 0.0045(17)
C16 0.068(3) 0.048(3) 0.068(3) 0.007(2) 0.033(2) 0.008(2)
C17 0.104(4) 0.052(3) 0.056(3) 0.009(3) 0.042(3) 0.001(2)
C18 0.098(4) 0.048(3) 0.045(2) -0.006(2) 0.012(2) -0.0036(19)
C19 0.057(2) 0.046(2) 0.049(2) 0.0000(19) 0.0094(19) 0.0020(18)

loop_
_atom_type_symbol
_atom_type_description
_atom_type_scat_dispersion_real
_atom_type_scat_dispersion_imag
_atom_type_scat_source
C C 0.0033 0.0016 'International Tables Vol C Tables 4.2.6.8 and 6.1.1.4'
H H 0.0000 0.0000 'International Tables Vol C Tables 4.2.6.8 and 6.1.1.4'
O O 0.0106 0.0060 'International Tables Vol C Tables 4.2.6.8 and 6.1.1.4'
Br Br -0.2901 2.4595 'International Tables Vol C Tables 4.2.6.8 and 6.1.1.4'

loop_
_geom_angle_atom_site_label_1
_geom_angle_atom_site_label_2
_geom_angle_atom_site_label_3
_geom_angle
C6 C1 C2 123.0(4)
C6 C1 Br1 116.1(3)
C2 C1 Br1 120.9(3)
C3 C2 C1 115.3(3)
C3 C2 C7 123.3(3)
C1 C2 C7 121.4(3)
C4 C3 C2 122.3(4)
C4 C3 H3 118.9
C2 C3 H3 118.9
C5 C4 C3 119.9(4)
C5 C4 H4 120.1
C3 C4 H4 120.1
C6 C5 C4 120.3(4)
C6 C5 H5 119.8
C4 C5 H5 119.8
C5 C6 C1 119.3(4)
C5 C6 H6 120.4
C1 C6 H6 120.4
C8 C7 C2 131.7(3)
C8 C7 H7 114.2
C2 C7 H7 114.2
C7 C8 C9 118.8(3)
C7 C8 C12 132.2(3)
C9 C8 C12 108.9(3)
O1 C9 C10 125.4(3)
O1 C9 C8 126.7(3)
C10 C9 C8 107.9(3)
C13 C10 C9 121.0(3)
C13 C10 C11 129.9(3)
C9 C10 C11 108.8(3)
C10 C11 C12 105.5(3)
C10 C11 H11A 110.6
C12 C11 H11A 110.6
C10 C11 H11B 110.6
C12 C11 H11B 110.6
H11A C11 H11B 108.8
C8 C12 C11 106.1(3)
C8 C12 H12A 110.5
C11 C12 H12A 110.5
C8 C12 H12B 110.5
C11 C12 H12B 110.5
H12A C12 H12B 108.7
C10 C13 C14 127.5(3)
C10 C13 H13 116.2
C14 C13 H13 116.2
C19 C14 C15 116.8(3)
C19 C14 C13 121.1(3)
C15 C14 C13 122.1(3)
C16 C15 C14 122.4(4)
C16 C15 Br2 118.0(3)
C14 C15 Br2 119.6(3)
C17 C16 C15 119.2(4)
C17 C16 H16 120.4
C15 C16 H16 120.4
C16 C17 C18 120.5(4)
C16 C17 H17 119.8
C18 C17 H17 119.8
C19 C18 C17 119.6(4)
C19 C18 H18 120.2
C17 C18 H18 120.2
C18 C19 C14 121.5(4)
C18 C19 H19 119.2
C14 C19 H19 119.2

loop_
_geom_bond_atom_site_label_1
_geom_bond_atom_site_label_2
_geom_bond_distance
Br1 C1 1.915(4)
Br2 C15 1.904(4)
O1 C9 1.217(4)
C1 C6 1.379(5)
C1 C2 1.403(5)
C2 C3 1.400(5)
C2 C7 1.457(5)
C3 C4 1.380(6)
C3 H3 0.9300
C4 C5 1.375(6)
C4 H4 0.9300
C5 C6 1.369(6)
C5 H5 0.9300
C6 H6 0.9300
C7 C8 1.337(5)
C7 H7 0.9300
C8 C9 1.482(5)
C8 C12 1.503(5)
C9 C10 1.481(5)
C10 C13 1.330(5)
C10 C11 1.501(5)
C11 C12 1.545(5)
C11 H11A 0.9700
C11 H11B 0.9700
C12 H12A 0.9700
C12 H12B 0.9700
C13 C14 1.466(5)
C13 H13 0.9300
C14 C19 1.393(5)
C14 C15 1.396(5)
C15 C16 1.372(5)
C16 C17 1.372(7)
C16 H16 0.9300
C17 C18 1.384(7)
C17 H17 0.9300
C18 C19 1.377(5)
C18 H18 0.9300
C19 H19 0.9300

loop_
_geom_torsion_atom_site_label_1
_geom_torsion_atom_site_label_2
_geom_torsion_atom_site_label_3
_geom_torsion_atom_site_label_4
_geom_torsion
C6 C1 C2 C3 -0.1(5)
Br1 C1 C2 C3 178.6(3)
C6 C1 C2 C7 -179.1(3)
Br1 C1 C2 C7 -0.4(5)
C1 C2 C3 C4 -0.1(6)
C7 C2 C3 C4 178.8(4)
C2 C3 C4 C5 0.4(6)
C3 C4 C5 C6 -0.5(6)
C4 C5 C6 C1 0.2(6)
C2 C1 C6 C5 0.1(6)
Br1 C1 C6 C5 -178.7(3)
C3 C2 C7 C8 5.1(6)
C1 C2 C7 C8 -176.1(4)
C2 C7 C8 C9 -176.3(3)
C2 C7 C8 C12 -0.6(7)
C7 C8 C9 O1 -4.5(6)
C12 C8 C9 O1 178.8(4)
C7 C8 C9 C10 175.2(3)
C12 C8 C9 C10 -1.5(4)
O1 C9 C10 C13 16.3(6)
C8 C9 C10 C13 -163.4(3)
O1 C9 C10 C11 -168.9(4)
C8 C9 C10 C11 11.3(4)
C13 C10 C11 C12 157.8(4)
C9 C10 C11 C12 -16.4(4)
C7 C8 C12 C11 175.4(4)
C9 C8 C12 C11 -8.5(4)
C10 C11 C12 C8 15.1(4)
C9 C10 C13 C14 178.3(3)
C11 C10 C13 C14 4.8(7)
C10 C13 C14 C19 39.3(6)
C10 C13 C14 C15 -141.5(4)
C19 C14 C15 C16 0.0(5)
C13 C14 C15 C16 -179.2(4)
C19 C14 C15 Br2 -178.0(3)
C13 C14 C15 Br2 2.7(5)
C14 C15 C16 C17 0.7(6)
Br2 C15 C16 C17 178.8(3)
C15 C16 C17 C18 -0.3(7)
C16 C17 C18 C19 -0.9(7)
C17 C18 C19 C14 1.6(6)
C15 C14 C19 C18 -1.2(6)
C13 C14 C19 C18 178.0(4)

loop_
_cod_related_entry_id
_cod_related_entry_database
_cod_related_entry_code
1 ChemSpider 30655294
